data_7023722
loop_
_publ_author_name
'Fang, Wang'
'Tang, Chunying'
'Chen, Ruihong'
'Jia, Dingxian'
'Jiang, Wenqing'
'Zhang, Yong'

_publ_section_title
;
 Polymeric heterometallic Pb-Ag iodometallates, iodoplumbates and
 iodoargentates with lanthanide complex cations as templates.
;
_journal_issue 42
_journal_name_full 'Dalton transactions (Cambridge, England : 2003)'
_journal_page_first 15150
_journal_page_last 15158
_journal_paper_doi 10.1039/c3dt51829a
_journal_volume 42
_journal_year 2013
_chemical_formula_moiety 'C48 H112 Ag10 I22 N16 O16 Pb3 Pr2'
_chemical_formula_sum 'C48 H112 Ag10 I22 N16 O16 Pb3 Pr2'
_chemical_formula_weight 5943.43
_chemical_name_systematic
; 
 ? 
;
_space_group_IT_number 2
_symmetry_cell_setting triclinic
_symmetry_Int_Tables_number 2
_symmetry_space_group_name_Hall '-P 1'
_symmetry_space_group_name_H-M 'P -1'
_atom_sites_solution_hydrogens geom
_atom_sites_solution_primary direct
_atom_sites_solution_secondary difmap
_audit_creation_method SHELXL-97
_cell_angle_alpha 63.475(8)
_cell_angle_beta 65.854(8)
_cell_angle_gamma 67.779(9)
_cell_formula_units_Z 1
_cell_length_a 14.4741(2)
_cell_length_b 16.1113(2)
_cell_length_c 17.5160(3)
_cell_measurement_reflns_used 15379
_cell_measurement_temperature 223(2)
_cell_measurement_theta_max 25.35
_cell_measurement_theta_min 3.1
_cell_volume 3237.9(3)
_computing_cell_refinement CrystalClear
_computing_data_collection CrystalClear
_computing_data_reduction CrystalStructure
_computing_structure_refinement 'SHELXL-97 (Sheldrick, 1997)'
_computing_structure_solution 'SHELXS-97 (Sheldrick, 1990)'
_diffrn_ambient_temperature 223(2)
_diffrn_detector_area_resol_mean 14.63
_diffrn_measured_fraction_theta_full 0.993
_diffrn_measured_fraction_theta_max 0.993
_diffrn_measurement_device_type 'Rigaku Saturn'
_diffrn_measurement_method \w
_diffrn_radiation_monochromator graphite
_diffrn_radiation_source 'fine-focus sealed tube'
_diffrn_radiation_type MoK\a
_diffrn_radiation_wavelength 0.71073
_diffrn_reflns_av_R_equivalents 0.0760
_diffrn_reflns_av_sigmaI/netI 0.1159
_diffrn_reflns_limit_h_max 17
_diffrn_reflns_limit_h_min -17
_diffrn_reflns_limit_k_max 19
_diffrn_reflns_limit_k_min -19
_diffrn_reflns_limit_l_max 21
_diffrn_reflns_limit_l_min -14
_diffrn_reflns_number 26212
_diffrn_reflns_theta_full 25.35
_diffrn_reflns_theta_max 25.35
_diffrn_reflns_theta_min 3.07
_exptl_absorpt_coefficient_mu 11.384
_exptl_absorpt_correction_T_max 0.3192
_exptl_absorpt_correction_T_min 0.0506
_exptl_absorpt_correction_type multi-scan
_exptl_absorpt_process_details 'Jacobson, R. (1998) Private communication'
_exptl_crystal_colour yellow
_exptl_crystal_density_diffrn 3.048
_exptl_crystal_density_method 'not measured'
_exptl_crystal_description prism
_exptl_crystal_F_000 2640
_exptl_crystal_size_max 0.65
_exptl_crystal_size_mid 0.25
_exptl_crystal_size_min 0.13
_refine_diff_density_max 3.128
_refine_diff_density_min -2.150
_refine_diff_density_rms 0.340
_refine_ls_extinction_coef 0.014(2)
_refine_ls_extinction_expression Fc^*^=kFc[1+0.001xFc^2^\l^3^/sin(2\q)]^-1/4^
_refine_ls_extinction_method SHELXL
_refine_ls_goodness_of_fit_ref 1.121
_refine_ls_hydrogen_treatment constr
_refine_ls_matrix_type full
_refine_ls_number_parameters 381
_refine_ls_number_reflns 11804
_refine_ls_number_restraints 18
_refine_ls_restrained_S_all 1.120
_refine_ls_R_factor_all 0.0649
_refine_ls_R_factor_gt 0.0402
_refine_ls_shift/su_max 0.000
_refine_ls_shift/su_mean 0.000
_refine_ls_structure_factor_coef Fsqd
_refine_ls_weighting_details 'calc w=1/[\s^2^(Fo^2^)+(0.2000P)^2^+0.0000P] where P=(Fo^2^+2Fc^2^)/3'
_refine_ls_weighting_scheme calc
_refine_ls_wR_factor_gt 0.1448
_refine_ls_wR_factor_ref 0.1794
_reflns_number_gt 6925
_reflns_number_total 11804
_reflns_threshold_expression >2sigma(I)
_cod_data_source_file c3dt51829a.txt
_cod_data_source_block shelxl
_cod_original_cell_volume 3237.9(4)
_cod_database_code 7023722

loop_
_symmetry_equiv_pos_as_xyz
'x, y, z'
'-x, -y, -z'

loop_
_atom_site_label
_atom_site_type_symbol
_atom_site_fract_x
_atom_site_fract_y
_atom_site_fract_z
_atom_site_U_iso_or_equiv
_atom_site_adp_type
_atom_site_occupancy
_atom_site_symmetry_multiplicity
_atom_site_calc_flag
_atom_site_refinement_flags
Pb1 Pb 0.0000 0.0000 1.0000 0.0323(6) Uani 1 2 d S
Pb2 Pb 0.5710(3) 0.5226(2) 0.6187(3) 0.0620(13) Uani 1 1 d .
Ag1 Ag 0.1449(3) 0.1144(3) 0.7393(3) 0.0515(9) Uani 1 1 d .
Ag2 Ag 0.1874(3) 0.1745(2) 0.8648(2) 0.0484(9) Uani 1 1 d .
Ag3 Ag 0.3072(4) 0.2467(5) 0.5560(5) 0.0532(2) Uani 1 1 d .
Ag4 Ag 0.3608(5) 0.3049(5) 0.6788(4) 0.0521(19) Uani 1 1 d .
Ag5 Ag 0.4389(6) 0.3778(5) 0.7667(5) 0.0570(2) Uani 1 1 d .
I1 I 0.2474(2) -0.02113(19) 0.87819(19) 0.0419(7) Uani 1 1 d .
I2 I -0.0604(2) 0.09639(19) 0.81641(19) 0.0418(7) Uani 1 1 d .
I3 I -0.0022(2) 0.20522(19) 0.9937(2) 0.0430(7) Uani 1 1 d .
I4 I 0.1506(2) 0.31445(18) 0.70037(18) 0.0435(7) Uani 1 1 d .
I5 I 0.2606(2) 0.08429(19) 0.57453(19) 0.0480(8) Uani 1 1 d .
I6 I 0.3633(2) 0.21443(19) 0.86687(19) 0.0463(7) Uani 1 1 d .
I7 I 0.5157(2) 0.2242(3) 0.5534(3) 0.0674(12) Uani 1 1 d .
I8 I 0.3571(3) 0.5067(2) 0.6138(2) 0.0596(8) Uani 1 1 d .
I9 I 0.6674(2) 0.3003(2) 0.6865(2) 0.0584(8) Uani 1 1 d .
I10 I 0.4476(4) 0.5141(4) 0.8263(5) 0.0721(3) Uani 1 1 d .
I11 I 0.7485(3) 0.5862(2) 0.5873(2) 0.0711(12) Uani 1 1 d .
Pr1 Pr 0.15991(15) 0.25805(13) 0.22772(13) 0.0446(5) Uani 1 1 d .
O1 O 0.137(3) 0.377(2) 0.0870(19) 0.058(6) Uani 1 1 d .
O2 O -0.012(2) 0.264(2) 0.231(2) 0.040(4) Uani 1 1 d .
O3 O 0.054(2) 0.262(2) 0.3767(19) 0.043(4) Uani 1 1 d .
O4 O 0.129(3) 0.093(2) 0.319(2) 0.052(5) Uani 1 1 d .
O5 O 0.216(2) 0.1664(17) 0.1313(18) 0.040(4) Uani 1 1 d .
O6 O 0.287(2) 0.179(2) 0.317(2) 0.048(4) Uani 1 1 d .
O7 O 0.338(2) 0.280(2) 0.135(2) 0.047(4) Uani 1 1 d .
O8 O 0.149(3) 0.408(3) 0.229(2) 0.055(11) Uani 1 1 d .
N1 N 0.135(3) 0.463(2) -0.058(2) 0.058(6) Uani 1 1 d D
N2 N -0.152(2) 0.215(2) 0.252(2) 0.040(4) Uani 1 1 d D
N3 N -0.021(2) 0.329(3) 0.481(2) 0.043(4) Uani 1 1 d D
N4 N 0.130(3) -0.048(2) 0.427(3) 0.052(5) Uani 1 1 d D
N5 N 0.321(3) 0.0248(19) 0.122(2) 0.040(4) Uani 1 1 d D
N6 N 0.442(3) 0.145(2) 0.333(3) 0.051(4) Uani 1 1 d D
N7 N 0.501(3) 0.277(3) 0.038(2) 0.047(4) Uani 1 1 d D
N8 N 0.188(3) 0.549(2) 0.181(3) 0.061(12) Uani 1 1 d D
C1 C 0.131(4) 0.383(3) 0.010(3) 0.058(6) Uani 1 1 d .
H1 H 0.1235 0.3296 0.0059 0.069 Uiso 1 1 calc R
C2 C 0.147(4) 0.550(2) -0.062(3) 0.058(6) Uani 1 1 d D
H2A H 0.1068 0.5601 -0.0060 0.066 Uiso 1 1 calc R
H2B H 0.1215 0.6032 -0.1100 0.066 Uiso 1 1 calc R
H2C H 0.2198 0.5448 -0.0737 0.066 Uiso 1 1 calc R
C3 C 0.135(4) 0.460(3) -0.139(2) 0.058(6) Uani 1 1 d D
H3A H 0.1667 0.3952 -0.1405 0.066 Uiso 1 1 calc R
H3B H 0.1746 0.5031 -0.1901 0.066 Uiso 1 1 calc R
H3C H 0.0639 0.4787 -0.1414 0.066 Uiso 1 1 calc R
C4 C -0.051(3) 0.212(3) 0.227(3) 0.040(4) Uani 1 1 d .
H4 H -0.0043 0.1631 0.2047 0.049 Uiso 1 1 calc R
C5 C -0.192(3) 0.154(3) 0.239(3) 0.040(4) Uani 1 1 d D
H5A H -0.2506 0.1916 0.2149 0.051 Uiso 1 1 calc R
H5B H -0.2140 0.1050 0.2953 0.051 Uiso 1 1 calc R
H5C H -0.1372 0.1240 0.1972 0.051 Uiso 1 1 calc R
C6 C -0.222(3) 0.284(3) 0.296(3) 0.040(4) Uani 1 1 d D
H6A H -0.1830 0.3039 0.3154 0.051 Uiso 1 1 calc R
H6B H -0.2751 0.2550 0.3468 0.051 Uiso 1 1 calc R
H6C H -0.2559 0.3397 0.2542 0.051 Uiso 1 1 calc R
C7 C 0.055(3) 0.274(3) 0.442(3) 0.043(4) Uani 1 1 d .
H7 H 0.1139 0.2429 0.4630 0.052 Uiso 1 1 calc R
C8 C -0.111(3) 0.390(3) 0.447(3) 0.043(4) Uani 1 1 d D
H8A H -0.1235 0.4543 0.4448 0.055 Uiso 1 1 calc R
H8B H -0.1720 0.3650 0.4859 0.055 Uiso 1 1 calc R
H8C H -0.0962 0.3907 0.3874 0.055 Uiso 1 1 calc R
C9 C -0.023(3) 0.331(3) 0.564(2) 0.043(4) Uani 1 1 d D
H9A H -0.0138 0.2667 0.6069 0.055 Uiso 1 1 calc R
H9B H -0.0898 0.3699 0.5881 0.055 Uiso 1 1 calc R
H9C H 0.0326 0.3584 0.5527 0.055 Uiso 1 1 calc R
C10 C 0.149(4) 0.038(3) 0.388(3) 0.052(5) Uani 1 1 d .
H10 H 0.1792 0.0570 0.4147 0.062 Uiso 1 1 calc R
C11 C 0.145(4) -0.118(3) 0.514(3) 0.052(5) Uani 1 1 d D
H11A H 0.2045 -0.1117 0.5220 0.067 Uiso 1 1 calc R
H11B H 0.1581 -0.1821 0.5153 0.067 Uiso 1 1 calc R
H11C H 0.0831 -0.1057 0.5616 0.067 Uiso 1 1 calc R
C12A C 0.072(5) -0.072(4) 0.392(4) 0.052(5) Uani 0.80 1 d PD
C12B C 0.036(11) -0.043(13) 0.412(8) 0.052(5) Uani 0.20 1 d PD
C13 C 0.242(4) 0.098(2) 0.109(3) 0.050(4) Uani 1 1 d .
H13 H 0.2006 0.0967 0.0796 0.048 Uiso 1 1 calc R
C14 C 0.384(3) 0.017(2) 0.174(3) 0.040(4) Uani 1 1 d D
H14A H 0.4119 0.0726 0.1462 0.051 Uiso 1 1 calc R
H14B H 0.4407 -0.0401 0.1747 0.051 Uiso 1 1 calc R
H14C H 0.3407 0.0119 0.2341 0.051 Uiso 1 1 calc R
C15 C 0.346(4) -0.055(2) 0.093(3) 0.040(4) Uani 1 1 d D
H15A H 0.2929 -0.0473 0.0689 0.051 Uiso 1 1 calc R
H15B H 0.3502 -0.1147 0.1434 0.051 Uiso 1 1 calc R
H15C H 0.4133 -0.0573 0.0474 0.051 Uiso 1 1 calc R
C16 C 0.359(4) 0.203(3) 0.317(4) 0.051(4) Uani 1 1 d .
H16 H 0.3501 0.2679 0.3058 0.061 Uiso 1 1 calc R
C17 C 0.520(4) 0.178(3) 0.338(4) 0.051(4) Uani 1 1 d D
H17A H 0.5720 0.1932 0.2811 0.066 Uiso 1 1 calc R
H17B H 0.5526 0.1288 0.3833 0.066 Uiso 1 1 calc R
H17C H 0.4854 0.2353 0.3547 0.066 Uiso 1 1 calc R
C18 C 0.476(3) 0.049(2) 0.330(4) 0.051(4) Uani 1 1 d D
H18A H 0.4971 0.0044 0.3832 0.066 Uiso 1 1 calc R
H18B H 0.5346 0.0462 0.2777 0.066 Uiso 1 1 calc R
H18C H 0.4190 0.0335 0.3283 0.066 Uiso 1 1 calc R
C19 C 0.408(4) 0.269(3) 0.064(3) 0.047(4) Uani 1 1 d .
H19 H 0.3884 0.2528 0.0277 0.056 Uiso 1 1 calc R
C20 C 0.565(3) 0.268(3) -0.049(2) 0.047(4) Uani 1 1 d D
H20A H 0.5398 0.2304 -0.0621 0.060 Uiso 1 1 calc R
H20B H 0.6370 0.2378 -0.0473 0.060 Uiso 1 1 calc R
H20C H 0.5622 0.3315 -0.0941 0.060 Uiso 1 1 calc R
C21 C 0.534(3) 0.302(3) 0.092(3) 0.047(4) Uani 1 1 d D
H21A H 0.5329 0.3698 0.0653 0.060 Uiso 1 1 calc R
H21B H 0.6035 0.2649 0.0942 0.060 Uiso 1 1 calc R
H21C H 0.4860 0.2892 0.1518 0.060 Uiso 1 1 calc R
C22 C 0.133(5) 0.488(4) 0.240(4) 0.058(18) Uani 1 1 d .
H22 H 0.0821 0.5012 0.2901 0.079 Uiso 1 1 calc R
C23 C 0.274(4) 0.541(4) 0.103(3) 0.056(15) Uani 1 1 d D
H23A H 0.2922 0.4767 0.1022 0.068 Uiso 1 1 calc R
H23B H 0.3332 0.5543 0.1033 0.068 Uiso 1 1 calc R
H23C H 0.2525 0.5864 0.0499 0.068 Uiso 1 1 calc R
C24 C 0.165(4) 0.640(3) 0.192(4) 0.056(17) Uani 1 1 d D
H24A H 0.1093 0.6845 0.1663 0.069 Uiso 1 1 calc R
H24B H 0.2265 0.6647 0.1630 0.069 Uiso 1 1 calc R
H24C H 0.1425 0.6300 0.2555 0.069 Uiso 1 1 calc R

loop_
_atom_site_aniso_label
_atom_site_aniso_U_11
_atom_site_aniso_U_22
_atom_site_aniso_U_33
_atom_site_aniso_U_23
_atom_site_aniso_U_13
_atom_site_aniso_U_12
Pb1 0.0403(12) 0.0328(11) 0.0294(12) -0.0123(9) -0.0103(9) -0.0121(9)
Pb2 0.070(3) 0.065(2) 0.057(3) -0.026(2) -0.017(2) -0.0134(19)
Ag1 0.055(2) 0.061(2) 0.045(2) -0.0208(17) -0.0168(17) -0.0146(18)
Ag2 0.058(2) 0.0451(18) 0.046(2) -0.0131(15) -0.0158(17) -0.0175(16)
Ag3 0.049(3) 0.051(6) 0.055(6) -0.021(5) 0.001(3) -0.013(3)
Ag4 0.061(4) 0.060(5) 0.059(4) -0.025(4) -0.027(3) -0.025(4)
Ag5 0.054(6) 0.060(5) 0.059(5) -0.014(4) -0.028(4) -0.011(4)
I1 0.0492(16) 0.0381(14) 0.0415(17) -0.0145(12) -0.0227(13) -0.0022(12)
I2 0.0472(16) 0.0447(15) 0.0372(16) -0.0125(12) -0.0171(13) -0.0114(13)
I3 0.0508(17) 0.0403(14) 0.0407(17) -0.0167(12) -0.0108(13) -0.0132(13)
I4 0.0423(15) 0.0384(14) 0.0418(15) -0.0096(11) -0.0121(12) -0.0113(12)
I5 0.0512(17) 0.0414(15) 0.0440(16) -0.0114(12) -0.0170(13) -0.0026(13)
I6 0.0401(15) 0.0432(14) 0.0489(16) -0.0051(12) -0.0171(12) -0.0162(12)
I7 0.0401(16) 0.086(3) 0.105(3) -0.074(2) -0.0023(18) -0.0154(17)
I8 0.0609(19) 0.0570(14) 0.0453(18) -0.0179(13) -0.0270(15) 0.0112(13)
I9 0.0619(16) 0.0582(18) 0.0459(18) -0.0138(14) -0.0140(14) -0.0164(14)
I10 0.064(3) 0.064(5) 0.066(6) -0.015(5) -0.027(4) 0.015(3)
I11 0.074(3) 0.0591(16) 0.057(2) -0.0141(14) 0.0072(19) -0.0262(18)
Pr1 0.0384(10) 0.0323(9) 0.0350(11) -0.0092(8) 0.014(8) -0.006(8)
O1 0.046(13) 0.040(9) 0.045(9) -0.004(7) -0.009(9) 0.016(9)
O2 0.030(8) 0.045(9) 0.043(10) 0.001(7) -0.011(8) -0.025(7)
O3 0.036(8) 0.062(11) 0.033(9) -0.025(8) -0.013(8) 0.001(8)
O4 0.067(12) 0.033(8) 0.051(12) -0.009(8) -0.017(10) -0.015(9)
O5 0.067(11) 0.018(6) 0.033(9) -0.007(6) -0.028(8) 0.006(7)
O6 0.045(9) 0.043(10) 0.046(13) -0.010(9) -0.016(9) -0.003(8)
O7 0.045(9) 0.049(9) 0.040(10) -0.026(8) 0.006(8) -0.011(8)
O8 0.049(3) 0.041(2) 0.045(2) -0.006(18) 0.006(2) -0.011(2)
N1 0.055(13) 0.040(9) 0.045(9) -0.004(7) -0.009(9) 0.016(9)
N2 0.030(8) 0.045(9) 0.043(10) 0.001(7) -0.011(8) -0.025(7)
N3 0.036(8) 0.062(11) 0.033(9) -0.025(8) -0.013(8) 0.001(8)
N4 0.067(12) 0.033(8) 0.051(12) -0.009(8) -0.017(10) -0.015(9)
N5 0.047(11) 0.038(6) 0.033(9) -0.007(6) -0.028(8) 0.006(7)
N6 0.045(9) 0.053(10) 0.066(13) -0.030(9) -0.026(9) -0.003(8)
N7 0.045(9) 0.049(9) 0.040(10) -0.026(8) 0.006(8) -0.011(8)
N8 0.052(2) 0.054(2) 0.049(3) -0.016(2) 0.014(2) -0.014(19)
C1 0.054(13) 0.040(9) 0.035(9) -0.004(7) -0.009(9) 0.012(9)
C2 0.046(13) 0.040(9) 0.044(9) -0.004(7) -0.019(9) 0.016(9)
C3 0.076(13) 0.040(9) 0.025(9) -0.004(7) -0.012(9) 0.010(9)
C4 0.030(8) 0.045(9) 0.043(10) 0.001(7) -0.011(8) -0.025(7)
C5 0.030(8) 0.045(9) 0.043(10) 0.001(7) -0.011(8) -0.025(7)
C6 0.030(8) 0.045(9) 0.043(10) 0.001(7) -0.011(8) -0.025(7)
C7 0.036(8) 0.062(11) 0.033(9) -0.025(8) -0.013(8) 0.001(8)
C8 0.036(8) 0.062(11) 0.033(9) -0.025(8) -0.013(8) 0.001(8)
C9 0.036(8) 0.062(11) 0.033(9) -0.025(8) -0.013(8) 0.001(8)
C10 0.067(12) 0.033(8) 0.051(12) -0.009(8) -0.017(10) -0.015(9)
C11 0.067(12) 0.033(8) 0.051(12) -0.009(8) -0.017(10) -0.015(9)
C12A 0.067(12) 0.033(8) 0.051(12) -0.009(8) -0.017(10) -0.015(9)
C12B 0.067(12) 0.033(8) 0.051(12) -0.009(8) -0.017(10) -0.015(9)
C13 0.047(11) 0.042(6) 0.033(9) -0.007(6) -0.018(8) 0.006(7)
C14 0.044(11) 0.038(6) 0.033(9) -0.007(6) -0.028(8) 0.006(7)
C15 0.045(11) 0.040(6) 0.033(9) -0.007(6) -0.028(8) 0.006(7)
C16 0.045(9) 0.053(10) 0.066(13) -0.030(9) -0.026(9) -0.003(8)
C17 0.045(9) 0.053(10) 0.066(13) -0.030(9) -0.026(9) -0.003(8)
C18 0.045(9) 0.053(10) 0.066(13) -0.030(9) -0.026(9) -0.003(8)
C19 0.045(9) 0.049(9) 0.040(10) -0.026(8) 0.006(8) -0.011(8)
C20 0.045(9) 0.049(9) 0.040(10) -0.026(8) 0.006(8) -0.011(8)
C21 0.045(9) 0.049(9) 0.040(10) -0.026(8) 0.006(8) -0.011(8)
C22 0.049(4) 0.045(3) 0.047(4) 0.003(3) -0.012(3) -0.005(3)
C23 0.048(4) 0.047(3) 0.053(3) -0.011(2) 0.008(3) -0.03(3)
C24 0.045(3) 0.044(3) 0.050(5) -0.011(3) 0.011(3) -0.01(2)

loop_
_atom_type_symbol
_atom_type_description
_atom_type_scat_dispersion_real
_atom_type_scat_dispersion_imag
_atom_type_scat_source
C C 0.0033 0.0016 'International Tables Vol C Tables 4.2.6.8 and 6.1.1.4'
H H 0.0000 0.0000 'International Tables Vol C Tables 4.2.6.8 and 6.1.1.4'
N N 0.0061 0.0033 'International Tables Vol C Tables 4.2.6.8 and 6.1.1.4'
O O 0.0106 0.0060 'International Tables Vol C Tables 4.2.6.8 and 6.1.1.4'
I I -0.4742 1.8119 'International Tables Vol C Tables 4.2.6.8 and 6.1.1.4'
Ag Ag -0.8971 1.1015 'International Tables Vol C Tables 4.2.6.8 and 6.1.1.4'
Pb Pb -3.3944 10.1111 'International Tables Vol C Tables 4.2.6.8 and 6.1.1.4'
Pr Pr -0.2180 2.8214 'International Tables Vol C Tables 4.2.6.8 and 6.1.1.4'

loop_
_geom_angle_atom_site_label_1
_geom_angle_atom_site_label_2
_geom_angle_atom_site_label_3
_geom_angle
_geom_angle_site_symmetry_1
_geom_angle_site_symmetry_3
I2 Pb1 I2 180.00(5) 2_557 .
I2 Pb1 I3 91.86(7) 2_557 2_557
I2 Pb1 I3 88.14(7) . 2_557
I2 Pb1 I3 88.14(7) 2_557 .
I2 Pb1 I3 91.86(7) . .
I3 Pb1 I3 180.0 2_557 .
I2 Pb1 I1 87.41(7) 2_557 2_557
I2 Pb1 I1 92.59(7) . 2_557
I3 Pb1 I1 88.89(7) 2_557 2_557
I3 Pb1 I1 91.11(7) . 2_557
I2 Pb1 I1 92.59(7) 2_557 .
I2 Pb1 I1 87.41(7) . .
I3 Pb1 I1 91.11(7) 2_557 .
I3 Pb1 I1 88.89(7) . .
I1 Pb1 I1 180.0 2_557 .
I11 Pb2 I9 98.40(13) . .
I11 Pb2 I8 164.56(17) . .
I9 Pb2 I8 95.56(12) . .
I11 Pb2 I10 99.93(16) . .
I9 Pb2 I10 90.11(15) . .
I8 Pb2 I10 86.58(14) . .
I2 Ag1 I5 119.25(15) . .
I2 Ag1 I1 103.89(15) . .
I5 Ag1 I1 110.58(14) . .
I2 Ag1 I4 109.69(14) . .
I5 Ag1 I4 103.56(15) . .
I1 Ag1 I4 109.81(13) . .
I3 Ag2 I1 108.77(15) . .
I3 Ag2 I4 104.41(14) . .
I1 Ag2 I4 116.49(14) . .
I3 Ag2 I6 118.41(15) . .
I1 Ag2 I6 106.71(14) . .
I4 Ag2 I6 102.41(14) . .
I5 Ag3 I11 114.4(2) . 2_666
I5 Ag3 I7 116.4(2) . .
I11 Ag3 I7 110.2(3) 2_666 .
I5 Ag3 I4 106.5(2) . .
I11 Ag3 I4 96.2(2) 2_666 .
I7 Ag3 I4 111.2(2) . .
I7 Ag4 I4 116.0(2) . .
I7 Ag4 I8 108.5(3) . .
I4 Ag4 I8 101.3(2) . .
I7 Ag4 I6 118.9(2) . .
I4 Ag4 I6 100.4(2) . .
I8 Ag4 I6 110.3(2) . .
I6 Ag5 I10 128.8(3) . .
I6 Ag5 I8 114.8(2) . .
I10 Ag5 I8 100.7(3) . .
I6 Ag5 I9 103.1(2) . .
I10 Ag5 I9 101.5(2) . .
I8 Ag5 I9 105.3(2) . .
Ag2 I1 Ag1 64.59(11) . .
Ag2 I1 Pb1 78.71(10) . .
Ag1 I1 Pb1 79.99(10) . .
Ag1 I2 Pb1 84.02(10) . .
Ag2 I3 Pb1 80.83(10) . .
Ag4 I4 Ag2 76.32(17) . .
Ag4 I4 Ag3 65.45(17) . .
Ag2 I4 Ag3 107.32(19) . .
Ag4 I4 Ag1 105.92(17) . .
Ag2 I4 Ag1 63.64(11) . .
Ag3 I4 Ag1 70.81(16) . .
Ag3 I5 Ag1 75.48(17) . .
Ag5 I6 Ag2 128.42(19) . .
Ag5 I6 Ag4 63.3(2) . .
Ag2 I6 Ag4 74.75(16) . .
Ag4 I7 Ag3 66.88(18) . .
Ag4 I8 Ag5 61.92(17) . .
Ag4 I8 Pb2 108.04(15) . .
Ag5 I8 Pb2 60.40(16) . .
Ag5 I9 Pb2 60.65(16) . .
Ag5 I10 Pb2 60.27(18) . .
Ag3 I11 Pb2 90.72(19) 2_666 .
O8 Pr1 O1 72.5(12) . .
O8 Pr1 O2 106.1(12) . .
O1 Pr1 O2 75.3(11) . .
O8 Pr1 O5 143.7(11) . .
O1 Pr1 O5 75.8(9) . .
O2 Pr1 O5 82.3(10) . .
O8 Pr1 O3 73.1(11) . .
O1 Pr1 O3 127.5(9) . .
O2 Pr1 O3 77.6(10) . .
O5 Pr1 O3 142.5(10) . .
O8 Pr1 O7 79.1(11) . .
O1 Pr1 O7 75.5(12) . .
O2 Pr1 O7 147.1(10) . .
O5 Pr1 O7 76.1(10) . .
O3 Pr1 O7 133.4(10) . .
O8 Pr1 O6 90.0(12) . .
O1 Pr1 O6 141.7(13) . .
O2 Pr1 O6 143.0(11) . .
O5 Pr1 O6 104.4(9) . .
O3 Pr1 O6 75.6(10) . .
O7 Pr1 O6 67.7(11) . .
O8 Pr1 O4 146.2(12) . .
O1 Pr1 O4 135.7(12) . .
O2 Pr1 O4 72.9(10) . .
O5 Pr1 O4 70.1(10) . .
O3 Pr1 O4 73.9(11) . .
O7 Pr1 O4 120.6(10) . .
O6 Pr1 O4 75.4(11) . .
C1 O1 Pr1 139(3) . .
C4 O2 Pr1 136(3) . .
C7 O3 Pr1 143(3) . .
C10 O4 Pr1 129(3) . .
C13 O5 Pr1 159(3) . .
C16 O6 Pr1 133(3) . .
C19 O7 Pr1 141(3) . .
C22 O8 Pr1 173(4) . .
C1 N1 C3 116(4) . .
C1 N1 C2 127(4) . .
C3 N1 C2 117(3) . .
C4 N2 C5 123(3) . .
C4 N2 C6 116(3) . .
C5 N2 C6 121(3) . .
C7 N3 C9 120(3) . .
C7 N3 C8 123(3) . .
C9 N3 C8 117(3) . .
C10 N4 C12A 119(4) . .
C10 N4 C12B 110(7) . .
C12A N4 C12B 26(9) . .
C10 N4 C11 125(3) . .
C12A N4 C11 114(3) . .
C12B N4 C11 114(3) . .
C13 N5 C14 121(3) . .
C13 N5 C15 122(3) . .
C14 N5 C15 117(3) . .
C16 N6 C18 123(4) . .
C16 N6 C17 120(3) . .
C18 N6 C17 116(3) . .
C19 N7 C21 119(3) . .
C19 N7 C20 116(4) . .
C21 N7 C20 124(4) . .
C22 N8 C23 129(4) . .
C22 N8 C24 119(5) . .
C23 N8 C24 113(4) . .
N1 C1 O1 120(5) . .
N1 C1 H1 120.1 . .
O1 C1 H1 120.1 . .
N1 C2 H2A 109.5 . .
N1 C2 H2B 109.5 . .
H2A C2 H2B 109.5 . .
N1 C2 H2C 109.5 . .
H2A C2 H2C 109.5 . .
H2B C2 H2C 109.5 . .
N1 C3 H3A 109.5 . .
N1 C3 H3B 109.5 . .
H3A C3 H3B 109.5 . .
N1 C3 H3C 109.5 . .
H3A C3 H3C 109.5 . .
H3B C3 H3C 109.5 . .
O2 C4 N2 127(4) . .
O2 C4 H4 116.3 . .
N2 C4 H4 116.3 . .
N2 C5 H5A 109.5 . .
N2 C5 H5B 109.5 . .
H5A C5 H5B 109.5 . .
N2 C5 H5C 109.5 . .
H5A C5 H5C 109.5 . .
H5B C5 H5C 109.5 . .
N2 C6 H6A 109.5 . .
N2 C6 H6B 109.5 . .
H6A C6 H6B 109.5 . .
N2 C6 H6C 109.5 . .
H6A C6 H6C 109.5 . .
H6B C6 H6C 109.5 . .
O3 C7 N3 123(4) . .
O3 C7 H7 118.6 . .
N3 C7 H7 118.6 . .
N3 C8 H8A 109.5 . .
N3 C8 H8B 109.5 . .
H8A C8 H8B 109.5 . .
N3 C8 H8C 109.5 . .
H8A C8 H8C 109.5 . .
H8B C8 H8C 109.5 . .
N3 C9 H9A 109.5 . .
N3 C9 H9B 109.5 . .
H9A C9 H9B 109.5 . .
N3 C9 H9C 109.5 . .
H9A C9 H9C 109.5 . .
H9B C9 H9C 109.5 . .
O4 C10 N4 121(5) . .
O4 C10 H10 119.6 . .
N4 C10 H10 119.6 . .
N4 C11 H11A 109.5 . .
N4 C11 H11B 109.5 . .
H11A C11 H11B 109.5 . .
N4 C11 H11C 109.5 . .
H11A C11 H11C 109.5 . .
H11B C11 H11C 109.5 . .
O5 C13 N5 126(4) . .
O5 C13 H13 116.9 . .
N5 C13 H13 116.9 . .
N5 C14 H14A 109.5 . .
N5 C14 H14B 108.5 . .
H14A C14 H14B 109.5 . .
N5 C14 H14C 109.5 . .
H14A C14 H14C 110.5 . .
H14B C14 H14C 109.5 . .
N5 C15 H15A 109.5 . .
N5 C15 H15B 109.5 . .
H15A C15 H15B 109.5 . .
N5 C15 H15C 109.5 . .
H15A C15 H15C 109.5 . .
H15B C15 H15C 109.5 . .
O6 C16 N6 124(4) . .
O6 C16 H16 118.2 . .
N6 C16 H16 118.2 . .
N6 C17 H17A 109.5 . .
N6 C17 H17B 109.5 . .
H17A C17 H17B 109.5 . .
N6 C17 H17C 109.5 . .
H17A C17 H17C 109.5 . .
H17B C17 H17C 109.5 . .
N6 C18 H18A 109.5 . .
N6 C18 H18B 109.5 . .
H18A C18 H18B 109.5 . .
N6 C18 H18C 109.5 . .
H18A C18 H18C 109.5 . .
H18B C18 H18C 111.5 . .
N7 C19 O7 125(4) . .
N7 C19 H19 117.6 . .
O7 C19 H19 117.6 . .
N7 C20 H20A 109.5 . .
N7 C20 H20B 109.5 . .
H20A C20 H20B 109.5 . .
N7 C20 H20C 109.5 . .
H20A C20 H20C 109.5 . .
H20B C20 H20C 109.5 . .
N7 C21 H21A 109.5 . .
N7 C21 H21B 109.5 . .
H21A C21 H21B 109.5 . .
N7 C21 H21C 109.5 . .
H21A C21 H21C 109.5 . .
H21B C21 H21C 109.5 . .
N8 C22 O8 120(6) . .
N8 C22 H22 119.8 . .
O8 C22 H22 119.8 . .
N8 C23 H23A 109.5 . .
N8 C23 H23B 109.5 . .
H23A C23 H23B 109.5 . .
N8 C23 H23C 109.5 . .
H23A C23 H23C 109.5 . .
H23B C23 H23C 109.5 . .
N8 C24 H24A 109.5 . .
N8 C24 H24B 109.5 . .
H24A C24 H24B 109.5 . .
N8 C24 H24C 109.5 . .
H24A C24 H24C 109.5 . .
H24B C24 H24C 109.5 . .

loop_
_geom_bond_atom_site_label_1
_geom_bond_atom_site_label_2
_geom_bond_distance
_geom_bond_site_symmetry_2
Pb1 I2 3.214(3) 2_557
Pb1 I2 3.214(3) .
Pb1 I3 3.247(3) 2_557
Pb1 I3 3.247(3) .
Pb1 I1 3.311(3) 2_557
Pb1 I1 3.311(3) .
Pb2 I11 2.878(6) .
Pb2 I9 3.156(5) .
Pb2 I8 3.241(5) .
Pb2 I10 3.295(8) .
Ag1 I2 2.785(5) .
Ag1 I5 2.837(5) .
Ag1 I1 2.940(4) .
Ag1 I4 3.009(5) .
Ag2 I3 2.789(5) .
Ag2 I1 2.860(4) .
Ag2 I4 2.865(4) .
Ag2 I6 2.869(4) .
Ag3 I5 2.793(6) .
Ag3 I11 2.859(9) 2_666
Ag3 I7 2.884(6) .
Ag3 I4 2.938(6) .
Ag4 I7 2.804(7) .
Ag4 I4 2.860(7) .
Ag4 I8 2.911(8) .
Ag4 I6 2.957(7) .
Ag5 I6 2.773(7) .
Ag5 I10 2.879(7) .
Ag5 I8 2.941(8) .
Ag5 I9 3.018(8) .
I11 Ag3 2.859(9) 2_666
Pr1 O8 2.38(3) .
Pr1 O1 2.41(3) .
Pr1 O2 2.42(3) .
Pr1 O5 2.43(3) .
Pr1 O3 2.44(3) .
Pr1 O7 2.49(3) .
Pr1 O6 2.50(3) .
Pr1 O4 2.52(3) .
O1 C1 1.34(5) .
O2 C4 1.22(5) .
O3 C7 1.25(5) .
O4 C10 1.21(6) .
O5 C13 1.21(4) .
O6 C16 1.25(5) .
O7 C19 1.28(5) .
O8 C22 1.30(7) .
N1 C1 1.31(6) .
N1 C3 1.44(5) .
N1 C2 1.45(5) .
N2 C4 1.34(5) .
N2 C5 1.45(5) .
N2 C6 1.46(5) .
N3 C7 1.29(5) .
N3 C9 1.46(4) .
N3 C8 1.46(4) .
N4 C10 1.33(6) .
N4 C12A 1.445(19) .
N4 C12B 1.45(2) .
N4 C11 1.49(5) .
N5 C13 1.31(5) .
N5 C14 1.46(5) .
N5 C15 1.46(5) .
N6 C16 1.27(5) .
N6 C18 1.45(5) .
N6 C17 1.46(5) .
N7 C19 1.28(6) .
N7 C21 1.46(6) .
N7 C20 1.46(6) .
N8 C22 1.29(6) .
N8 C23 1.45(6) .
N8 C24 1.45(6) .
C1 H1 0.9400 .
C2 H2A 0.9700 .
C2 H2B 0.9700 .
C2 H2C 0.9700 .
C3 H3A 0.9700 .
C3 H3B 0.9700 .
C3 H3C 0.9700 .
C4 H4 0.9400 .
C5 H5A 0.9700 .
C5 H5B 0.9700 .
C5 H5C 0.9700 .
C6 H6A 0.9700 .
C6 H6B 0.9700 .
C6 H6C 0.9700 .
C7 H7 0.9400 .
C8 H8A 0.9700 .
C8 H8B 0.9700 .
C8 H8C 0.9700 .
C9 H9A 0.9700 .
C9 H9B 0.9700 .
C9 H9C 0.9700 .
C10 H10 0.9400 .
C11 H11A 0.9700 .
C11 H11B 0.9700 .
C11 H11C 0.9700 .
C13 H13 0.9400 .
C14 H14A 0.9700 .
C14 H14B 0.9700 .
C14 H14C 0.9700 .
C15 H15A 0.9700 .
C15 H15B 0.9700 .
C15 H15C 0.9700 .
C16 H16 0.9400 .
C17 H17A 0.9700 .
C17 H17B 0.9700 .
C17 H17C 0.9700 .
C18 H18A 0.9700 .
C18 H18B 0.9700 .
C18 H18C 0.9700 .
C19 H19 0.9400 .
C20 H20A 0.9700 .
C20 H20B 0.9700 .
C20 H20C 0.9700 .
C21 H21A 0.9700 .
C21 H21B 0.9700 .
C21 H21C 0.9700 .
C22 H22 0.9400 .
C23 H23A 0.9700 .
C23 H23B 0.9700 .
C23 H23C 0.9700 .
C24 H24A 0.9700 .
C24 H24B 0.9700 .
C24 H24C 0.9700 .

loop_
_geom_torsion_atom_site_label_1
_geom_torsion_atom_site_label_2
_geom_torsion_atom_site_label_3
_geom_torsion_atom_site_label_4
_geom_torsion
_geom_torsion_site_symmetry_1
_geom_torsion_site_symmetry_4
I3 Ag2 I1 Ag1 98.17(16) . .
I4 Ag2 I1 Ag1 -19.42(15) . .
I6 Ag2 I1 Ag1 -133.02(17) . .
I3 Ag2 I1 Pb1 13.99(12) . .
I4 Ag2 I1 Pb1 -103.59(15) . .
I6 Ag2 I1 Pb1 142.81(13) . .
I2 Ag1 I1 Ag2 -99.73(15) . .
I5 Ag1 I1 Ag2 131.19(18) . .
I4 Ag1 I1 Ag2 17.52(14) . .
I2 Ag1 I1 Pb1 -17.56(11) . .
I5 Ag1 I1 Pb1 -146.64(14) . .
I4 Ag1 I1 Pb1 99.69(13) . .
I2 Pb1 I1 Ag2 -99.43(10) 2_557 .
I2 Pb1 I1 Ag2 80.57(10) . .
I3 Pb1 I1 Ag2 168.66(10) 2_557 .
I3 Pb1 I1 Ag2 -11.34(10) . .
I1 Pb1 I1 Ag2 60(100) 2_557 .
I2 Pb1 I1 Ag1 -165.28(10) 2_557 .
I2 Pb1 I1 Ag1 14.72(10) . .
I3 Pb1 I1 Ag1 102.80(10) 2_557 .
I3 Pb1 I1 Ag1 -77.20(10) . .
I1 Pb1 I1 Ag1 -6(100) 2_557 .
I5 Ag1 I2 Pb1 141.53(15) . .
I1 Ag1 I2 Pb1 17.92(12) . .
I4 Ag1 I2 Pb1 -99.41(12) . .
I2 Pb1 I2 Ag1 -62(100) 2_557 .
I3 Pb1 I2 Ag1 -106.59(11) 2_557 .
I3 Pb1 I2 Ag1 73.41(11) . .
I1 Pb1 I2 Ag1 164.60(10) 2_557 .
I1 Pb1 I2 Ag1 -15.40(10) . .
I1 Ag2 I3 Pb1 -14.18(12) . .
I4 Ag2 I3 Pb1 110.84(12) . .
I6 Ag2 I3 Pb1 -136.13(14) . .
I2 Pb1 I3 Ag2 104.19(10) 2_557 .
I2 Pb1 I3 Ag2 -75.81(10) . .
I3 Pb1 I3 Ag2 -59(100) 2_557 .
I1 Pb1 I3 Ag2 -168.44(10) 2_557 .
I1 Pb1 I3 Ag2 11.56(10) . .
I7 Ag4 I4 Ag2 110.9(3) . .
I8 Ag4 I4 Ag2 -131.90(19) . .
I6 Ag4 I4 Ag2 -18.58(16) . .
I7 Ag4 I4 Ag3 -5.7(3) . .
I8 Ag4 I4 Ag3 111.5(3) . .
I6 Ag4 I4 Ag3 -135.2(3) . .
I7 Ag4 I4 Ag1 53.9(3) . .
I8 Ag4 I4 Ag1 171.10(16) . .
I6 Ag4 I4 Ag1 -75.6(2) . .
I3 Ag2 I4 Ag4 143.33(18) . .
I1 Ag2 I4 Ag4 -96.7(2) . .
I6 Ag2 I4 Ag4 19.31(17) . .
I3 Ag2 I4 Ag3 -158.25(15) . .
I1 Ag2 I4 Ag3 -38.3(2) . .
I6 Ag2 I4 Ag3 77.73(17) . .
I3 Ag2 I4 Ag1 -100.85(15) . .
I1 Ag2 I4 Ag1 19.11(15) . .
I6 Ag2 I4 Ag1 135.13(16) . .
I5 Ag3 I4 Ag4 133.1(3) . .
I11 Ag3 I4 Ag4 -109.2(2) 2_666 .
I7 Ag3 I4 Ag4 5.4(2) . .
I5 Ag3 I4 Ag2 67.6(2) . .
I11 Ag3 I4 Ag2 -174.65(16) 2_666 .
I7 Ag3 I4 Ag2 -60.1(3) . .
I5 Ag3 I4 Ag1 14.57(19) . .
I11 Ag3 I4 Ag1 132.29(18) 2_666 .
I7 Ag3 I4 Ag1 -113.2(3) . .
I2 Ag1 I4 Ag4 161.37(17) . .
I5 Ag1 I4 Ag4 -70.31(19) . .
I1 Ag1 I4 Ag4 47.8(2) . .
I2 Ag1 I4 Ag2 95.93(16) . .
I5 Ag1 I4 Ag2 -135.75(16) . .
I1 Ag1 I4 Ag2 -17.64(14) . .
I2 Ag1 I4 Ag3 -142.5(2) . .
I5 Ag1 I4 Ag3 -14.14(18) . .
I1 Ag1 I4 Ag3 104.0(2) . .
I11 Ag3 I5 Ag1 -120.1(2) 2_666 .
I7 Ag3 I5 Ag1 109.6(3) . .
I4 Ag3 I5 Ag1 -15.1(2) . .
I2 Ag1 I5 Ag3 136.7(2) . .
I1 Ag1 I5 Ag3 -103.1(2) . .
I4 Ag1 I5 Ag3 14.51(18) . .
I10 Ag5 I6 Ag2 114.9(3) . .
I8 Ag5 I6 Ag2 -14.5(4) . .
I9 Ag5 I6 Ag2 -128.4(2) . .
I10 Ag5 I6 Ag4 154.1(4) . .
I8 Ag5 I6 Ag4 24.8(2) . .
I9 Ag5 I6 Ag4 -89.2(2) . .
I3 Ag2 I6 Ag5 -97.1(3) . .
I1 Ag2 I6 Ag5 139.9(2) . .
I4 Ag2 I6 Ag5 17.0(3) . .
I3 Ag2 I6 Ag4 -132.92(19) . .
I1 Ag2 I6 Ag4 104.10(18) . .
I4 Ag2 I6 Ag4 -18.79(17) . .
I7 Ag4 I6 Ag5 102.0(3) . .
I4 Ag4 I6 Ag5 -130.4(3) . .
I8 Ag4 I6 Ag5 -24.2(2) . .
I7 Ag4 I6 Ag2 -108.9(3) . .
I4 Ag4 I6 Ag2 18.68(16) . .
I8 Ag4 I6 Ag2 124.9(2) . .
I4 Ag4 I7 Ag3 5.8(3) . .
I8 Ag4 I7 Ag3 -107.4(3) . .
I6 Ag4 I7 Ag3 125.6(3) . .
I5 Ag3 I7 Ag4 -127.6(3) . .
I11 Ag3 I7 Ag4 100.1(3) 2_666 .
I4 Ag3 I7 Ag4 -5.4(3) . .
I7 Ag4 I8 Ag5 -108.8(3) . .
I4 Ag4 I8 Ag5 128.6(3) . .
I6 Ag4 I8 Ag5 23.0(2) . .
I7 Ag4 I8 Pb2 -68.5(2) . .
I4 Ag4 I8 Pb2 168.96(16) . .
I6 Ag4 I8 Pb2 63.3(2) . .
I6 Ag5 I8 Ag4 -25.5(2) . .
I10 Ag5 I8 Ag4 -167.7(3) . .
I9 Ag5 I8 Ag4 87.2(2) . .
I6 Ag5 I8 Pb2 -160.5(3) . .
I10 Ag5 I8 Pb2 57.3(2) . .
I9 Ag5 I8 Pb2 -47.81(16) . .
I11 Pb2 I8 Ag4 156.9(6) . .
I9 Pb2 I8 Ag4 2.3(2) . .
I10 Pb2 I8 Ag4 -87.44(19) . .
I11 Pb2 I8 Ag5 -162.0(7) . .
I9 Pb2 I8 Ag5 43.37(18) . .
I10 Pb2 I8 Ag5 -46.41(19) . .
I6 Ag5 I9 Pb2 170.1(3) . .
I10 Ag5 I9 Pb2 -55.2(2) . .
I8 Ag5 I9 Pb2 49.36(17) . .
I11 Pb2 I9 Ag5 144.8(2) . .
I8 Pb2 I9 Ag5 -41.87(17) . .
I10 Pb2 I9 Ag5 44.71(18) . .
I6 Ag5 I10 Pb2 169.6(4) . .
I8 Ag5 I10 Pb2 -56.02(18) . .
I9 Ag5 I10 Pb2 52.18(18) . .
I11 Pb2 I10 Ag5 -146.3(2) . .
I9 Pb2 I10 Ag5 -47.8(2) . .
I8 Pb2 I10 Ag5 47.8(2) . .
I9 Pb2 I11 Ag3 148.32(17) . 2_666
I8 Pb2 I11 Ag3 -6.1(7) . 2_666
I10 Pb2 I11 Ag3 -120.09(18) . 2_666
O8 Pr1 O1 C1 179(5) . .
O2 Pr1 O1 C1 -69(5) . .
O5 Pr1 O1 C1 17(5) . .
O3 Pr1 O1 C1 -130(5) . .
O7 Pr1 O1 C1 96(5) . .
O6 Pr1 O1 C1 112(5) . .
O4 Pr1 O1 C1 -23(5) . .
O8 Pr1 O2 C4 176(4) . .
O1 Pr1 O2 C4 109(4) . .
O5 Pr1 O2 C4 32(4) . .
O3 Pr1 O2 C4 -116(4) . .
O7 Pr1 O2 C4 81(4) . .
O6 Pr1 O2 C4 -72(4) . .
O4 Pr1 O2 C4 -39(4) . .
O8 Pr1 O3 C7 -55(5) . .
O1 Pr1 O3 C7 -106(5) . .
O2 Pr1 O3 C7 -166(5) . .
O5 Pr1 O3 C7 135(4) . .
O7 Pr1 O3 C7 1(5) . .
O6 Pr1 O3 C7 40(5) . .
O4 Pr1 O3 C7 118(5) . .
O8 Pr1 O4 C10 -45(5) . .
O1 Pr1 O4 C10 176(4) . .
O2 Pr1 O4 C10 -138(4) . .
O5 Pr1 O4 C10 134(4) . .
O3 Pr1 O4 C10 -57(4) . .
O7 Pr1 O4 C10 75(4) . .
O6 Pr1 O4 C10 22(4) . .
O8 Pr1 O5 C13 162(8) . .
O1 Pr1 O5 C13 -168(9) . .
O2 Pr1 O5 C13 -91(9) . .
O3 Pr1 O5 C13 -33(9) . .
O7 Pr1 O5 C13 114(9) . .
O6 Pr1 O5 C13 52(9) . .
O4 Pr1 O5 C13 -17(9) . .
O8 Pr1 O6 C16 -37(4) . .
O1 Pr1 O6 C16 25(5) . .
O2 Pr1 O6 C16 -154(4) . .
O5 Pr1 O6 C16 110(4) . .
O3 Pr1 O6 C16 -109(4) . .
O7 Pr1 O6 C16 42(4) . .
O4 Pr1 O6 C16 174(4) . .
O8 Pr1 O7 C19 -138(5) . .
O1 Pr1 O7 C19 -64(5) . .
O2 Pr1 O7 C19 -36(5) . .
O5 Pr1 O7 C19 15(4) . .
O3 Pr1 O7 C19 168(4) . .
O6 Pr1 O7 C19 127(5) . .
O4 Pr1 O7 C19 71(5) . .
O1 Pr1 O8 C22 129(32) . .
O2 Pr1 O8 C22 60(32) . .
O5 Pr1 O8 C22 159(31) . .
O3 Pr1 O8 C22 -11(31) . .
O7 Pr1 O8 C22 -153(32) . .
O6 Pr1 O8 C22 -86(32) . .
O4 Pr1 O8 C22 -23(33) . .
C3 N1 C1 O1 176(4) . .
C2 N1 C1 O1 0(8) . .
Pr1 O1 C1 N1 -169(3) . .
Pr1 O2 C4 N2 162(3) . .
C5 N2 C4 O2 175(4) . .
C6 N2 C4 O2 -7(6) . .
Pr1 O3 C7 N3 133(4) . .
C9 N3 C7 O3 171(4) . .
C8 N3 C7 O3 -7(8) . .
Pr1 O4 C10 N4 -178(3) . .
C12A N4 C10 O4 -8(8) . .
C12B N4 C10 O4 -34(11) . .
C11 N4 C10 O4 -176(5) . .
Pr1 O5 C13 N5 -59(12) . .
C14 N5 C13 O5 5(7) . .
C15 N5 C13 O5 180(4) . .
Pr1 O6 C16 N6 -146(4) . .
C18 N6 C16 O6 16(8) . .
C17 N6 C16 O6 -176(5) . .
C21 N7 C19 O7 0(7) . .
C20 N7 C19 O7 -175(4) . .
Pr1 O7 C19 N7 -171(3) . .
C23 N8 C22 O8 -4(9) . .
C24 N8 C22 O8 176(5) . .
Pr1 O8 C22 N8 178(28) . .
